data_7036031
loop_
_publ_author_name
'Mori, Asami'
'Suzuki, Takayoshi'
'Nakatani, Yuichi'
'Sunatsuki, Yukinari'
'Kojima, Masaaki'
'Nakajima, Kiyohiko'

_publ_section_title
;
 Palladium(ii) mononuclear and palladium(ii)/ruthenium(ii) heterodinuclear
 complexes containing 2-quinolyl-substituted
 (pyridine-2-carbonyl)hydrazone.
;
_journal_issue 36
_journal_name_full 'Dalton transactions (Cambridge, England : 2003)'
_journal_page_first 15757
_journal_page_last 15760
_journal_paper_doi 10.1039/c5dt02345a
_journal_volume 44
_journal_year 2015
_chemical_formula_moiety 'C16 H12 Cl2 N4 O Pd, 0.5(C2 H3 N), H2 O'
_chemical_formula_sum 'C17 H15.5 Cl2 N4.5 O2 Pd'
_chemical_formula_weight 492.14
_chemical_name_systematic
;
 ?
;
_space_group_crystal_system monoclinic
_space_group_IT_number 15
_space_group_name_Hall '-C 2yc'
_space_group_name_H-M_alt 'C 1 2/c 1'
_symmetry_space_group_name_Hall '-C 2yc'
_symmetry_space_group_name_H-M 'C 1 2/c 1'
_atom_sites_solution_hydrogens mixed
_atom_sites_solution_primary direct
_atom_sites_solution_secondary difmap
_audit_creation_method SHELXL-2013
_audit_update_record
;
2015-06-11 deposited with the CCDC.
2015-07-31 downloaded from the CCDC.
;
_cell_angle_alpha 90
_cell_angle_beta 95.354(15)
_cell_angle_gamma 90
_cell_formula_units_Z 8
_cell_length_a 27.991(6)
_cell_length_b 7.563(2)
_cell_length_c 17.189(6)
_cell_measurement_reflns_used 4889
_cell_measurement_temperature 163(2)
_cell_measurement_theta_max 27.50
_cell_measurement_theta_min 3.00
_cell_volume 3623.0(18)
_computing_cell_refinement CrystalClear
_computing_data_collection 'CrystalClear (Rigaku, 2008)'
_computing_data_reduction 'CrystalStructure (Rigaku, 2000)'
_computing_molecular_graphics 'ORTEP-3 for win'
_computing_publication_material SHELXL-2013
_computing_structure_refinement 'SHELXL-2013 (Sheldrick, 2008)'
_computing_structure_solution 'SIR2008 (Burla, et al., 2007)'
_diffrn_ambient_temperature 163(2)
_diffrn_detector_area_resol_mean 7.111
_diffrn_measured_fraction_theta_full 0.998
_diffrn_measured_fraction_theta_max 0.995
_diffrn_measurement_device_type 'Rigaku Saturn724'
_diffrn_measurement_method \w
_diffrn_radiation_type 'Mo K\a'
_diffrn_radiation_wavelength 0.71075
_diffrn_reflns_av_R_equivalents 0.0314
_diffrn_reflns_av_unetI/netI 0.0310
_diffrn_reflns_laue_measured_fraction_full 0.998
_diffrn_reflns_laue_measured_fraction_max 0.995
_diffrn_reflns_limit_h_max 36
_diffrn_reflns_limit_h_min -36
_diffrn_reflns_limit_k_max 9
_diffrn_reflns_limit_k_min -9
_diffrn_reflns_limit_l_max 22
_diffrn_reflns_limit_l_min -22
_diffrn_reflns_number 17328
_diffrn_reflns_point_group_measured_fraction_full 0.998
_diffrn_reflns_point_group_measured_fraction_max 0.995
_diffrn_reflns_theta_full 25.242
_diffrn_reflns_theta_max 27.469
_diffrn_reflns_theta_min 3.007
_exptl_absorpt_coefficient_mu 1.346
_exptl_absorpt_correction_T_max 0.973
_exptl_absorpt_correction_T_min 0.852
_exptl_absorpt_correction_type numerical
_exptl_absorpt_process_details 'NUMABS (Rigaku, 1999)'
_exptl_crystal_colour yellow
_exptl_crystal_density_diffrn 1.814
_exptl_crystal_density_method 'not measured'
_exptl_crystal_description platelet
_exptl_crystal_F_000 1960
_exptl_crystal_size_max 0.200
_exptl_crystal_size_mid 0.100
_exptl_crystal_size_min 0.020
_refine_diff_density_max 0.622
_refine_diff_density_min -0.945
_refine_diff_density_rms 0.096
_refine_ls_extinction_method none
_refine_ls_goodness_of_fit_ref 1.099
_refine_ls_hydrogen_treatment mixed
_refine_ls_matrix_type full
_refine_ls_number_parameters 253
_refine_ls_number_reflns 4140
_refine_ls_number_restraints 0
_refine_ls_restrained_S_all 1.099
_refine_ls_R_factor_all 0.0390
_refine_ls_R_factor_gt 0.0355
_refine_ls_shift/su_max 0.000
_refine_ls_shift/su_mean 0.000
_refine_ls_structure_factor_coef Fsqd
_refine_ls_weighting_details 'w=1/[\s^2^(Fo^2^)+(0.0442P)^2^+12.2885P] where P=(Fo^2^+2Fc^2^)/3'
_refine_ls_weighting_scheme calc
_refine_ls_wR_factor_gt 0.0943
_refine_ls_wR_factor_ref 0.0966
_reflns_Friedel_coverage 0.000
_reflns_number_gt 3845
_reflns_number_total 4140
_reflns_threshold_expression 'I > 2\s(I)'
_cod_data_source_file c5dt02345a2.cif
_cod_data_source_block comp2
_cod_depositor_comments 'Adding full bibliography for 7036029--7036032.cif.'
_cod_database_code 7036031
_shelx_space_group_comment
;
The symmetry employed for this shelxl refinement is uniquely defined
by the following loop, which should always be used as a source of
symmetry information in preference to the above space-group names.
They are only intended as comments.
;
_shelx_estimated_absorpt_t_min 0.774
_shelx_estimated_absorpt_t_max 0.974
_shelxl_version_number 2013-4

loop_
_space_group_symop_operation_xyz
'x, y, z'
'-x, y, -z+1/2'
'x+1/2, y+1/2, z'
'-x+1/2, y+1/2, -z+1/2'
'-x, -y, -z'
'x, -y, z-1/2'
'-x+1/2, -y+1/2, -z'
'x+1/2, -y+1/2, z-1/2'

loop_
_atom_site_label
_atom_site_type_symbol
_atom_site_fract_x
_atom_site_fract_y
_atom_site_fract_z
_atom_site_U_iso_or_equiv
_atom_site_adp_type
_atom_site_occupancy
_atom_site_site_symmetry_order
_atom_site_calc_flag
_atom_site_refinement_flags_posn
_atom_site_refinement_flags_adp
_atom_site_refinement_flags_occupancy
Pd1 Pd 0.38380(2) 0.23608(3) 0.03015(2) 0.02243(10) Uani 1 1 d . . .
Cl2 Cl 0.37287(3) 0.16088(14) 0.15780(5) 0.0358(2) Uani 1 1 d . . .
Cl1 Cl 0.45650(3) 0.34506(15) 0.08173(5) 0.0427(2) Uani 1 1 d . . .
O1 O 0.28206(8) 0.1541(3) -0.15610(13) 0.0288(5) Uani 1 1 d . . .
O2 O 0.30327(8) 0.5033(3) 0.12971(12) 0.0298(5) Uani 1 1 d . . .
N1 N 0.19910(9) -0.1105(4) 0.02375(15) 0.0209(5) Uani 1 1 d . . .
N2 N 0.28053(8) 0.0632(3) -0.01014(15) 0.0218(5) Uani 1 1 d . . .
N3 N 0.32035(8) 0.1515(3) -0.02997(14) 0.0202(5) Uani 1 1 d . . .
N4 N 0.39523(9) 0.3148(4) -0.07885(15) 0.0221(5) Uani 1 1 d . . .
N5 N 0.4817(4) -0.1735(14) 0.1792(6) 0.081(3) Uani 0.5 1 d . . P
C1 C 0.15776(11) -0.1990(4) 0.03757(19) 0.0230(6) Uani 1 1 d . . .
C2 C 0.12159(12) -0.2245(5) -0.0233(2) 0.0302(7) Uani 1 1 d . . .
H2 H 0.1254 -0.1833 -0.0745 0.036 Uiso 1 1 calc R U .
C3 C 0.08024(12) -0.3108(5) -0.0072(2) 0.0363(8) Uani 1 1 d . . .
H3 H 0.0553 -0.3288 -0.0478 0.044 Uiso 1 1 calc R U .
C4 C 0.07453(12) -0.3721(5) 0.0681(2) 0.0357(8) Uani 1 1 d . . .
H4 H 0.0457 -0.4306 0.0779 0.043 Uiso 1 1 calc R U .
C5 C 0.10958(12) -0.3493(5) 0.1277(2) 0.0316(7) Uani 1 1 d . . .
H5 H 0.1052 -0.3918 0.1785 0.038 Uiso 1 1 calc R U .
C6 C 0.15274(11) -0.2613(4) 0.1132(2) 0.0242(7) Uani 1 1 d . . .
C7 C 0.19079(12) -0.2327(4) 0.17232(19) 0.0267(7) Uani 1 1 d . . .
H7 H 0.1882 -0.2749 0.2238 0.032 Uiso 1 1 calc R U .
C8 C 0.23114(11) -0.1446(5) 0.15522(18) 0.0268(7) Uani 1 1 d . . .
H8 H 0.2565 -0.1252 0.1950 0.032 Uiso 1 1 calc R U .
C9 C 0.23517(10) -0.0827(4) 0.07916(17) 0.0221(6) Uani 1 1 d . . .
C10 C 0.27775(11) 0.0119(4) 0.06008(18) 0.0251(6) Uani 1 1 d . . .
H10 H 0.3032 0.0354 0.0993 0.030 Uiso 1 1 calc R U .
C11 C 0.31647(10) 0.1896(4) -0.10804(18) 0.0217(6) Uani 1 1 d . . .
C12 C 0.35917(11) 0.2806(4) -0.13448(19) 0.0222(6) Uani 1 1 d . . .
C13 C 0.36148(12) 0.3257(5) -0.21169(19) 0.0279(7) Uani 1 1 d . . .
H13 H 0.3354 0.3007 -0.2494 0.033 Uiso 1 1 calc R U .
C14 C 0.40222(13) 0.4078(5) -0.2336(2) 0.0346(8) Uani 1 1 d . . .
H14 H 0.4047 0.4403 -0.2865 0.041 Uiso 1 1 calc R U .
C15 C 0.43914(13) 0.4412(5) -0.1767(2) 0.0357(8) Uani 1 1 d . . .
H15 H 0.4677 0.4967 -0.1902 0.043 Uiso 1 1 calc R U .
C16 C 0.43464(12) 0.3939(5) -0.1002(2) 0.0310(7) Uani 1 1 d . . .
H16 H 0.4603 0.4184 -0.0616 0.037 Uiso 1 1 calc R U .
C17 C 0.5000 0.1167(11) 0.2500 0.0577(17) Uani 1 2 d S T P
C18 C 0.4903(3) -0.0442(13) 0.2141(5) 0.0456(19) Uani 0.5 1 d . . P
H1 H 0.2020(13) -0.072(5) -0.020(2) 0.024(9) Uiso 1 1 d . . .

loop_
_atom_site_aniso_label
_atom_site_aniso_U_11
_atom_site_aniso_U_22
_atom_site_aniso_U_33
_atom_site_aniso_U_23
_atom_site_aniso_U_13
_atom_site_aniso_U_12
Pd1 0.01959(14) 0.02601(16) 0.02126(14) -0.00209(9) -0.00038(9) 0.00125(9)
Cl2 0.0261(4) 0.0594(6) 0.0210(4) -0.0030(4) -0.0021(3) -0.0021(4)
Cl1 0.0292(4) 0.0590(6) 0.0378(5) 0.0080(4) -0.0093(3) -0.0137(4)
O1 0.0244(11) 0.0395(14) 0.0216(11) 0.0025(10) -0.0031(8) -0.0067(10)
O2 0.0277(11) 0.0393(14) 0.0216(11) -0.0014(10) -0.0012(9) -0.0023(10)
N1 0.0220(12) 0.0205(13) 0.0199(13) 0.0016(11) -0.0001(9) 0.0021(10)
N2 0.0192(11) 0.0215(13) 0.0246(13) -0.0029(10) 0.0019(9) 0.0010(10)
N3 0.0186(11) 0.0225(13) 0.0194(12) -0.0012(10) 0.0010(9) 0.0001(10)
N4 0.0229(12) 0.0218(13) 0.0213(12) -0.0011(10) 0.0004(10) -0.0012(10)
N5 0.094(7) 0.060(6) 0.085(7) -0.008(6) -0.014(6) 0.021(5)
C1 0.0221(14) 0.0188(15) 0.0281(16) -0.0037(12) 0.0024(12) 0.0024(12)
C2 0.0288(17) 0.0277(18) 0.0330(18) -0.0017(14) -0.0029(14) 0.0006(13)
C3 0.0237(16) 0.0338(19) 0.050(2) -0.0064(17) -0.0047(15) -0.0014(14)
C4 0.0257(16) 0.0303(19) 0.052(2) -0.0047(17) 0.0081(15) -0.0036(14)
C5 0.0290(16) 0.0271(18) 0.0404(19) -0.0019(15) 0.0120(14) 0.0004(13)
C6 0.0215(15) 0.0183(15) 0.0335(18) -0.0052(12) 0.0070(13) 0.0042(11)
C7 0.0317(17) 0.0281(17) 0.0209(15) 0.0020(12) 0.0055(13) 0.0044(13)
C8 0.0275(15) 0.0297(18) 0.0229(15) 0.0008(13) 0.0012(12) 0.0025(13)
C9 0.0228(14) 0.0210(15) 0.0222(15) -0.0019(12) 0.0011(11) 0.0030(11)
C10 0.0229(14) 0.0298(17) 0.0221(15) -0.0032(13) -0.0006(11) -0.0001(12)
C11 0.0215(14) 0.0211(15) 0.0222(15) -0.0002(12) 0.0013(11) 0.0021(11)
C12 0.0228(14) 0.0192(15) 0.0243(15) -0.0008(12) 0.0009(12) 0.0009(11)
C13 0.0299(16) 0.0298(18) 0.0236(15) 0.0025(13) 0.0004(12) -0.0016(13)
C14 0.0388(19) 0.037(2) 0.0282(17) 0.0051(15) 0.0065(14) -0.0043(15)
C15 0.0339(17) 0.038(2) 0.0362(19) 0.0029(16) 0.0068(14) -0.0110(15)
C16 0.0257(15) 0.0322(18) 0.0348(18) -0.0018(15) 0.0006(13) -0.0072(14)
C17 0.042(3) 0.073(5) 0.056(4) 0.000 -0.005(3) 0.000
C18 0.039(4) 0.056(5) 0.041(4) 0.003(4) 0.000(3) 0.010(4)

loop_
_atom_type_symbol
_atom_type_description
_atom_type_scat_dispersion_real
_atom_type_scat_dispersion_imag
_atom_type_scat_source
C C 0.0033 0.0016 'International Tables Vol C Tables 4.2.6.8 and 6.1.1.4'
H H 0.0000 0.0000 'International Tables Vol C Tables 4.2.6.8 and 6.1.1.4'
Cl Cl 0.1484 0.1585 'International Tables Vol C Tables 4.2.6.8 and 6.1.1.4'
N N 0.0061 0.0033 'International Tables Vol C Tables 4.2.6.8 and 6.1.1.4'
O O 0.0106 0.0060 'International Tables Vol C Tables 4.2.6.8 and 6.1.1.4'
Pd Pd -0.9988 1.0072 'International Tables Vol C Tables 4.2.6.8 and 6.1.1.4'

loop_
_geom_angle_atom_site_label_1
_geom_angle_atom_site_label_2
_geom_angle_atom_site_label_3
_geom_angle
_geom_angle_site_symmetry_1
_geom_angle_site_symmetry_3
N4 Pd1 N3 80.26(10) . .
N4 Pd1 Cl1 92.35(8) . .
N3 Pd1 Cl1 172.60(7) . .
N4 Pd1 Cl2 176.65(8) . .
N3 Pd1 Cl2 102.36(7) . .
Cl1 Pd1 Cl2 85.00(4) . .
C9 N1 C1 123.0(3) . .
C9 N1 H1 118(3) . .
C1 N1 H1 119(3) . .
C10 N2 N3 120.4(3) . .
C11 N3 N2 110.8(2) . .
C11 N3 Pd1 114.25(19) . .
N2 N3 Pd1 134.95(19) . .
C16 N4 C12 118.2(3) . .
C16 N4 Pd1 126.4(2) . .
C12 N4 Pd1 115.3(2) . .
N1 C1 C2 120.0(3) . .
N1 C1 C6 118.8(3) . .
C2 C1 C6 121.2(3) . .
C3 C2 C1 118.6(3) . .
C3 C2 H2 120.7 . .
C1 C2 H2 120.7 . .
C2 C3 C4 120.9(3) . .
C2 C3 H3 119.6 . .
C4 C3 H3 119.6 . .
C5 C4 C3 121.2(3) . .
C5 C4 H4 119.4 . .
C3 C4 H4 119.4 . .
C4 C5 C6 119.5(3) . .
C4 C5 H5 120.2 . .
C6 C5 H5 120.2 . .
C1 C6 C7 118.6(3) . .
C1 C6 C5 118.7(3) . .
C7 C6 C5 122.7(3) . .
C8 C7 C6 120.0(3) . .
C8 C7 H7 120.0 . .
C6 C7 H7 120.0 . .
C7 C8 C9 120.2(3) . .
C7 C8 H8 119.9 . .
C9 C8 H8 119.9 . .
N1 C9 C8 119.3(3) . .
N1 C9 C10 119.8(3) . .
C8 C9 C10 120.9(3) . .
N2 C10 C9 119.1(3) . .
N2 C10 H10 120.5 . .
C9 C10 H10 120.5 . .
O1 C11 N3 126.5(3) . .
O1 C11 C12 119.6(3) . .
N3 C11 C12 113.9(3) . .
N4 C12 C13 122.4(3) . .
N4 C12 C11 116.2(3) . .
C13 C12 C11 121.4(3) . .
C12 C13 C14 119.2(3) . .
C12 C13 H13 120.4 . .
C14 C13 H13 120.4 . .
C15 C14 C13 118.1(3) . .
C15 C14 H14 120.9 . .
C13 C14 H14 120.9 . .
C14 C15 C16 120.0(3) . .
C14 C15 H15 120.0 . .
C16 C15 H15 120.0 . .
N4 C16 C15 121.9(3) . .
N4 C16 H16 119.0 . .
C15 C16 H16 119.0 . .
C18 C17 C18 56.3(7) 2_655 .
N5 C18 C18 122.6(6) . 2_655
N5 C18 C17 175.4(9) . .
C18 C18 C17 61.9(4) 2_655 .

loop_
_geom_bond_atom_site_label_1
_geom_bond_atom_site_label_2
_geom_bond_distance
_geom_bond_site_symmetry_2
Pd1 N4 2.020(3) .
Pd1 N3 2.071(2) .
Pd1 Cl1 2.2955(10) .
Pd1 Cl2 2.3145(11) .
O1 C11 1.238(4) .
N1 C9 1.338(4) .
N1 C1 1.376(4) .
N1 H1 0.82(4) .
N2 C10 1.277(4) .
N2 N3 1.370(3) .
N3 C11 1.367(4) .
N4 C16 1.336(4) .
N4 C12 1.349(4) .
N5 C18 1.160(13) .
C1 C2 1.399(5) .
C1 C6 1.402(5) .
C2 C3 1.379(5) .
C2 H2 0.9500 .
C3 C4 1.398(6) .
C3 H3 0.9500 .
C4 C5 1.361(5) .
C4 H4 0.9500 .
C5 C6 1.421(4) .
C5 H5 0.9500 .
C6 C7 1.418(5) .
C7 C8 1.367(5) .
C7 H7 0.9500 .
C8 C9 1.403(4) .
C8 H8 0.9500 .
C9 C10 1.454(4) .
C10 H10 0.9500 .
C11 C12 1.487(4) .
C12 C13 1.378(5) .
C13 C14 1.381(5) .
C13 H13 0.9500 .
C14 C15 1.379(5) .
C14 H14 0.9500 .
C15 C16 1.379(5) .
C15 H15 0.9500 .
C16 H16 0.9500 .
C17 C18 1.380(11) 2_655
C17 C18 1.380(12) .
C18 C18 1.302(16) 2_655

loop_
_geom_torsion_atom_site_label_1
_geom_torsion_atom_site_label_2
_geom_torsion_atom_site_label_3
_geom_torsion_atom_site_label_4
_geom_torsion
C10 N2 N3 C11 178.3(3)
C10 N2 N3 Pd1 -1.0(4)
C9 N1 C1 C2 -179.5(3)
C9 N1 C1 C6 0.8(4)
N1 C1 C2 C3 -178.8(3)
C6 C1 C2 C3 0.9(5)
C1 C2 C3 C4 -0.2(5)
C2 C3 C4 C5 -0.3(6)
C3 C4 C5 C6 0.1(5)
N1 C1 C6 C7 -0.8(4)
C2 C1 C6 C7 179.5(3)
N1 C1 C6 C5 178.7(3)
C2 C1 C6 C5 -1.0(5)
C4 C5 C6 C1 0.5(5)
C4 C5 C6 C7 180.0(3)
C1 C6 C7 C8 0.6(5)
C5 C6 C7 C8 -178.9(3)
C6 C7 C8 C9 -0.3(5)
C1 N1 C9 C8 -0.4(5)
C1 N1 C9 C10 180.0(3)
C7 C8 C9 N1 0.2(5)
C7 C8 C9 C10 179.7(3)
N3 N2 C10 C9 -179.5(3)
N1 C9 C10 N2 -1.8(5)
C8 C9 C10 N2 178.6(3)
N2 N3 C11 O1 1.1(4)
Pd1 N3 C11 O1 -179.5(3)
N2 N3 C11 C12 -178.1(2)
Pd1 N3 C11 C12 1.3(3)
C16 N4 C12 C13 -0.6(5)
Pd1 N4 C12 C13 -179.9(3)
C16 N4 C12 C11 178.9(3)
Pd1 N4 C12 C11 -0.3(3)
O1 C11 C12 N4 -180.0(3)
N3 C11 C12 N4 -0.7(4)
O1 C11 C12 C13 -0.4(5)
N3 C11 C12 C13 178.9(3)
N4 C12 C13 C14 0.5(5)
C11 C12 C13 C14 -179.0(3)
C12 C13 C14 C15 0.0(5)
C13 C14 C15 C16 -0.4(6)
C12 N4 C16 C15 0.2(5)
Pd1 N4 C16 C15 179.3(3)
C14 C15 C16 N4 0.3(6)
